data_2000344
loop_
_publ_author_name
'Mu\~noz, M. C.'
'Ruiz, R.'
'Mollar, M.'
'Lloret, F.'
'Julve, M.'
'Solans, X.'

_publ_section_title
;
 Structure of methanol(nitrato)(2,2':6',2''-terpyridyl)copper(II)
 perchlorate
;
_journal_issue 12
_journal_name_full 'Acta Crystallographica Section C'
_journal_page_first 2111
_journal_page_last 2114
_journal_paper_doi 10.1107/S0108270192003342
_journal_volume 48
_journal_year 1992
_chemical_formula_moiety 'C16 H15 Cu1 N4 O4,Cl1 O4'
_chemical_formula_sum 'C16 H15 Cl Cu N4 O8'
_chemical_formula_weight 490.3
_space_group_IT_number 2
_space_group_name_Hall '-P 1'
_space_group_name_H-M_alt 'P -1'
_symmetry_cell_setting triclinic
_symmetry_space_group_name_Hall '-P 1'
_symmetry_space_group_name_H-M 'P -1'
_cell_angle_alpha 78.21(2)
_cell_angle_beta 80.45(2)
_cell_angle_gamma 69.720(10)
_cell_formula_units_Z 2
_cell_length_a 9.105(2)
_cell_length_b 9.588(2)
_cell_length_c 11.753(3)
_cell_volume 937.0(4)
_diffrn_radiation_type Mo
_diffrn_radiation_wavelength 0.71069
_exptl_absorpt_coefficient_mu 1.411
_exptl_crystal_density_diffrn 1.737
_exptl_crystal_F_000 498
_cod_data_source_file mu0283.cif
_cod_data_source_block mu0283a
_cod_original_cell_volume 937.1(6)
_cod_original_formula_sum 'C16 H15 Cl1 Cu1 N4 O8'
_cod_database_code 2000344

loop_
_space_group_symop_id
_space_group_symop_operation_xyz
1 x,y,z
2 -x,-y,-z

loop_
_atom_site_label
_atom_site_fract_x
_atom_site_fract_y
_atom_site_fract_z
Cu(1) .16443(4) .13081(4) .15633(3)
N(1) .2427(3) .2962(3) .0605(2)
C(2) .3671(4) .2786(5) -.0195(3)
C(3) .4120(5) .2999(5) -.0815(4)
C(4) .3256(5) .5399(5) -.0581(3)
C(5) .1962(4) .5601(4) .0264(3)
C(6) .1579(4) .4356(4) .0841(3)
N(7) .0152(3) .3010(3) .2200(2)
C(8) .0263(4) .4389(3) .1766(3)
C(9) -.0797(5) .5630(4) .2215(3)
C(10) -.1927(5) .5414(5) .3095(3)
C(11) -.2031(5) .4000(5) .3536(3)
C(12) -.0959(4) .2796(4) .3039(3)
N(13) .0377(4) .0246(3) .2769(2)
C(14) -.0835(4) .1189(4) .3368(3)
C(15) -.1830(5) .0647(5) .4210(4)
C(16) -.1532(6) -.0880(5) .4482(4)
C(17) -.0286(5) -.1856(5) .3898(4)
C(18) .0625(5) -.1236(4) .3018(3)
O(19) .2748(3) -.0357(3) .0664(2)
N(20) .2083(4) -.0099(3) -.0298(3)
O(21) .0955(4) .1058(3) -.0460(3)
O(22) .2614(5) -.1006(4) -.0952(3)
O(23) .3698(4) .0657(4) .2663(4)
C(24) .4878(6) -.0689(6) .2960(5)
Cl(1) -.64040(10) .40640(10) .36580(10)
O(1) -.550(4) .326(3) .266(2)
O(1)' -.5852(19) .339(2) .2694(16)
O(2) -.8019(5) .4074(7) .3905(5)
O(3) -.560(5) .353(4) .461(5)
O(3)' -.574(4) .313(7) .448(5)
O(3)" -.538(9) .316(8) .483(6)
O(4) -.665(4) .552(3) .326(3)
O(4)' -.6230(17) .5583(19) .3452(15)
H(2) .409(7) .197(7) -.045(5)
H(3) .498(7) .366(6) -.144(5)
H(4) .354(7) .620(6) -.093(5)
H(5) .138(6) .652(7) .048(5)
H(9) -.072(7) .653(7) .178(5)
H(11) -.278(6) .390(6) .417(5)
H(15) -.264(7) .133(6) .459(5)
H(16) -.192(7) -.110(7) .497(5)
H(17) -.0026(5) -.3060(5) .4119(4)
H(18) .155(7) -.182(6) .263(5)
H(24) .5630(6) -.0522(6) .3503(5)
H(24)' .5566(6) -.1072(6) .2174(5)
H(24)" .4357(6) -.1523(6) .3431(5)

loop_
_geom_bond_atom_site_label_1
_geom_bond_atom_site_label_2
_geom_bond_distance
Cu(1) N(1) 2.020(3)
Cu(1) N(7) 1.921(3)
Cu(1) N(13) 2.014(3)
Cu(1) O(19) 1.975(2)
Cu(1) O(21) 2.634(3)
Cu(1) O(23) 2.284(3)
N(1) C(2) 1.332(5)
N(1) C(6) 1.351(5)
C(2) C(3) 1.391(6)
C(3) C(4) 1.358(7)
C(4) C(5) 1.395(6)
C(5) C(6) 1.373(5)
C(6) C(8) 1.474(5)
N(7) C(8) 1.349(4)
N(7) C(12) 1.330(5)
C(8) C(9) 1.385(5)
C(9) C(10) 1.371(6)
C(10) C(11) 1.379(6)
C(11) C(12) 1.391(5)
C(12) C(14) 1.479(5)
N(13) C(14) 1.357(5)
N(13) C(18) 1.336(5)
C(14) C(15) 1.374(6)
C(15) C(16) 1.372(7)
C(16) C(17) 1.378(8)
C(17) C(18) 1.385(6)
N(20) O(19) 1.309(5)
N(20) O(21) 1.229(4)
N(20) O(22) 1.200(5)
O(23) C(24) 1.385(6)
Cl(1) O(1) 1.50(2)
Cl(1) O(1)' 1.354(16)
Cl(1) O(2) 1.451(5)
Cl(1) O(3) 1.35(6)
Cl(1) O(3)' 1.25(7)
Cl(1) O(3)" 1.70(8)
Cl(1) O(4) 1.33(3)
Cl(1) O(4)' 1.487(15)
H(2) C(2) .83(6)
H(3) C(3) .90(6)
H(4) C(4) .89(6)
H(5) C(5) .92(6)
H(9) C(9) .93(6)
H(10) C(10) .76(6)
H(11) C(11) .94(6)
H(15) C(15) .92(6)
H(16) C(16) .66(6)
H(17) C(17) 1.08
H(18) C(18) .94(6)
H(24)" C(24) 1.08
H(24) C(24) 1.08
H(24)' C(24) 1.08
